data_1539421
loop_
_publ_author_name
'Valilyeva, I.G.'
'Podberezskaya, N.V.'
'Naumov, D.Yu.'
'Pervukhina, N.V.'
'Ikorskii, V.N.'
'Borisov, S.V.'

_publ_section_title
;
 Crystal grows and structure of lanthanum polysulfides
;
_journal_name_full 'Zhurnal Strukturnoi Khimii (Issue-No. from 1981)'
_journal_page_first 179
_journal_page_last 188
_journal_volume 44
_journal_year 2003
_chemical_formula_sum 'La S1.96'
_space_group_IT_number 62
_symmetry_space_group_name_Hall '-P 2ac 2n'
_symmetry_space_group_name_H-M 'P n m a'
_cell_angle_alpha 90
_cell_angle_beta 90
_cell_angle_gamma 90
_cell_formula_units_Z 8
_cell_length_a 8.1223
_cell_length_b 16.349
_cell_length_c 4.1279
_cell_volume 548.150
_citation_journal_id_ASTM ZSTKAI
_cod_data_source_file Valilyeva_ZSTKAI_2003_443.cif
_cod_data_source_block La1S1.96
_cod_original_cell_volume 548.15
_cod_original_formula_sum 'La1 S1.96'
_cod_database_code 1539421

loop_
_symmetry_equiv_pos_as_xyz
x,y,z
-x+1/2,-y,z+1/2
x+1/2,-y+1/2,-z+1/2
-x,y+1/2,-z
-x,-y,-z
x-1/2,y,-z-1/2
-x-1/2,y-1/2,z-1/2
x,-y-1/2,z

loop_
_atom_site_label
_atom_site_type_symbol
_atom_site_fract_x
_atom_site_fract_y
_atom_site_fract_z
_atom_site_occupancy
_atom_site_U_iso_or_equiv
S2 S-2 0.0986 0.25 0.6642 0.952 0.0
S1 S-2 0.3922 0.25 0.1427 0.97 0.0
S3 S-2 0.37485 0.06711 0.7404 1 0.0
La1 La+3 0.12922 0.1119 0.22008 1 0.0
